data_7232845
loop_
_publ_author_name
'Mocilac, Pavle'
'Gallagher, John F.'

_publ_section_title
;
 Monohalogenated carbamates where hydrogen bonding rules without halogen
 bonding: is there a link between poor carbamate crystal growth and
 Z&#x2032; &gt; 1?
;
_journal_issue 27
_journal_name_full CrystEngComm
_journal_page_first 4048
_journal_paper_doi 10.1039/C9CE00318E
_journal_volume 21
_journal_year 2019
_chemical_formula_moiety 'C12 H9 Cl N2 O2'
_chemical_formula_sum 'C12 H9 Cl N2 O2'
_chemical_formula_weight 248.66
_chemical_melting_point 443
_chemical_name_common CmmCl
_chemical_name_systematic 3-Chlorophenyl-N-3-pyridylcarbamate
_chemical_properties_physical Moisture-sensitive
_space_group_crystal_system monoclinic
_space_group_IT_number 9
_space_group_name_Hall 'I -2ya'
_space_group_name_H-M_alt 'I 1 a 1'
_symmetry_space_group_name_Hall 'I -2ya'
_symmetry_space_group_name_H-M 'I 1 a 1'
_atom_sites_solution_hydrogens geom
_audit_creation_method SHELXL-2014/7
_audit_update_record
;
2018-03-12 deposited with the CCDC.    2019-05-29 downloaded from the CCDC.
;
_cell_angle_alpha 90
_cell_angle_beta 93.046(11)
_cell_angle_gamma 90
_cell_formula_units_Z 4
_cell_length_a 12.0058(9)
_cell_length_b 3.7726(6)
_cell_length_c 24.477(3)
_cell_measurement_reflns_used 635
_cell_measurement_temperature 294(2)
_cell_measurement_theta_max 24.54
_cell_measurement_theta_min 3.70
_cell_volume 1107.1(2)
_computing_cell_refinement 'CrysAlisPro 1.171.38.41 (Rigaku OD, 2015)'
_computing_data_collection 'CrysAlisPro 1.171.38.41 (Rigaku OD, 2015)'
_computing_data_reduction 'CrysAlisPro 1.171.38.41 (Rigaku OD, 2015)'
_computing_molecular_graphics 'PLATON (Spek, 2009)'
_computing_publication_material SHELXL-14/7
_computing_structure_refinement 'SHELXL-2014/7 (Sheldrick, 2014)'
_computing_structure_solution 'SHELXS-2014/7 (Sheldrick, 2014)'
_diffrn_ambient_temperature 294(1)
_diffrn_detector_area_resol_mean 16.056
_diffrn_measured_fraction_theta_full 0.999
_diffrn_measured_fraction_theta_max 0.941
_diffrn_measurement_device 'Xcalibur, Sapphire3, Gemini Ultra'
_diffrn_measurement_method '\w scans'
_diffrn_radiation_monochromator graphite
_diffrn_radiation_source 'Enhance (Mo) X-ray Source'
_diffrn_radiation_type MoK\a
_diffrn_radiation_wavelength 0.71073
_diffrn_reflns_av_R_equivalents 0.0457
_diffrn_reflns_av_unetI/netI 0.0769
_diffrn_reflns_Laue_measured_fraction_full 0.999
_diffrn_reflns_Laue_measured_fraction_max 0.941
_diffrn_reflns_limit_h_max 15
_diffrn_reflns_limit_h_min -15
_diffrn_reflns_limit_k_max 4
_diffrn_reflns_limit_k_min -4
_diffrn_reflns_limit_l_max 31
_diffrn_reflns_limit_l_min -31
_diffrn_reflns_number 3732
_diffrn_reflns_point_group_measured_fraction_full 0.865
_diffrn_reflns_point_group_measured_fraction_max 0.791
_diffrn_reflns_theta_full 25.242
_diffrn_reflns_theta_max 27.792
_diffrn_reflns_theta_min 3.334
_diffrn_standards_decay_% 1
_diffrn_standards_interval_time 60
_diffrn_standards_number 7869
_exptl_absorpt_coefficient_mu 0.335
_exptl_absorpt_correction_T_max 1.00
_exptl_absorpt_correction_T_min 0.37
_exptl_absorpt_correction_type multi-scan
_exptl_absorpt_process_details '(Empirical SCALE3 ABSPACK)'
_exptl_crystal_colour colourless
_exptl_crystal_density_diffrn 1.492
_exptl_crystal_description Plate
_exptl_crystal_F_000 512
_exptl_crystal_recrystallization_method 'Re-crystallisation from solvent: chloroform:acetone:toluene'
_exptl_crystal_size_max 0.250
_exptl_crystal_size_mid 0.160
_exptl_crystal_size_min 0.060
_refine_diff_density_max 0.482
_refine_diff_density_min -0.270
_refine_diff_density_rms 0.085
_refine_ls_abs_structure_details
;
 Flack x determined using 311 quotients [(I+)-(I-)]/[(I+)+(I-)]
 (Parsons, Flack and Wagner, Acta Cryst. B69 (2013) 249-259).
;
_refine_ls_abs_structure_Flack 0.07(10)
_refine_ls_extinction_method none
_refine_ls_goodness_of_fit_ref 1.046
_refine_ls_hydrogen_treatment constr
_refine_ls_matrix_type full
_refine_ls_number_parameters 154
_refine_ls_number_reflns 2059
_refine_ls_number_restraints 2
_refine_ls_restrained_S_all 1.046
_refine_ls_R_factor_all 0.1426
_refine_ls_R_factor_gt 0.0808
_refine_ls_shift/su_max 0.000
_refine_ls_shift/su_mean 0.000
_refine_ls_structure_factor_coef Fsqd
_refine_ls_weighting_details 'w=1/[\s^2^(Fo^2^)+(0.1056P)^2^] where P=(Fo^2^+2Fc^2^)/3'
_refine_ls_weighting_scheme calc
_refine_ls_wR_factor_gt 0.1828
_refine_ls_wR_factor_ref 0.2330
_reflns_Friedel_coverage 0.679
_reflns_Friedel_fraction_full 0.731
_reflns_Friedel_fraction_max 0.640
_reflns_number_gt 1100
_reflns_number_total 2059
_reflns_threshold_expression I>2\s(I)
_cod_data_source_file c9ce00318e2.cif
_cod_data_source_block CmmCl_[11-072-Ia]
_cod_depositor_comments 'Adding full bibliography for 7232844--7232852.cif.'
_cod_database_code 7232845
_shelx_shelxl_version_number 2014/7
_shelx_space_group_comment
;
The symmetry employed for this shelxl refinement is uniquely defined
by the following loop, which should always be used as a source of
symmetry information in preference to the above space-group names.
They are only intended as comments.
;
_shelx_estimated_absorpt_t_min 0.921
_shelx_estimated_absorpt_t_max 0.980

loop_
_space_group_symop_operation_xyz
'x, y, z'
'x+1/2, -y, z'
'x+1/2, y+1/2, z+1/2'
'x+1, -y+1/2, z+1/2'

loop_
_atom_site_label
_atom_site_type_symbol
_atom_site_fract_x
_atom_site_fract_y
_atom_site_fract_z
_atom_site_U_iso_or_equiv
_atom_site_adp_type
_atom_site_occupancy
_atom_site_site_symmetry_order
_atom_site_calc_flag
_atom_site_refinement_flags_posn
_atom_site_refinement_flags_adp
Cl13 Cl 1.0091(3) 0.9972(10) 1.00047(17) 0.0910(10) Uani 1 1 d . .
O1 O 0.9259(6) 1.322(2) 0.8015(3) 0.083(2) Uani 1 1 d . .
C1 C 0.9951(8) 1.176(3) 0.7763(4) 0.069(3) Uani 1 1 d . .
N1 N 0.9898(6) 1.085(2) 0.7243(4) 0.067(2) Uani 1 1 d . .
H1 H 1.0479 0.9889 0.7113 0.100 Uiso 1 1 calc R U
O2 O 1.0993(5) 1.081(2) 0.7995(3) 0.072(2) Uani 1 1 d . .
C11 C 1.1244(8) 1.161(3) 0.8540(5) 0.064(3) Uani 1 1 d . .
C12 C 1.0578(9) 1.060(3) 0.8949(4) 0.061(2) Uani 1 1 d . .
H12 H 0.9898 0.9494 0.8864 0.073 Uiso 1 1 calc R U
C13 C 1.0914(8) 1.120(3) 0.9477(5) 0.068(3) Uani 1 1 d . .
C14 C 1.1957(8) 1.286(3) 0.9610(5) 0.074(3) Uani 1 1 d . .
H14 H 1.2193 1.3307 0.9971 0.089 Uiso 1 1 calc R U
C15 C 1.2594(9) 1.376(3) 0.9192(6) 0.079(3) Uani 1 1 d . .
H15 H 1.3282 1.4820 0.9274 0.094 Uiso 1 1 calc R U
C16 C 1.2283(8) 1.320(3) 0.8664(5) 0.070(3) Uani 1 1 d . .
H16 H 1.2744 1.3847 0.8388 0.084 Uiso 1 1 calc R U
C21 C 0.8954(7) 1.134(3) 0.6884(4) 0.063(3) Uani 1 1 d . .
C22 C 0.7879(7) 1.095(3) 0.7064(5) 0.073(3) Uani 1 1 d . .
H22 H 0.7795 1.0410 0.7430 0.088 Uiso 1 1 calc R U
N23 N 0.6962(6) 1.131(3) 0.6733(4) 0.079(3) Uani 1 1 d . .
C24 C 0.7091(8) 1.208(3) 0.6220(5) 0.080(3) Uani 1 1 d . .
H24 H 0.6460 1.2358 0.5987 0.096 Uiso 1 1 calc R U
C25 C 0.8133(9) 1.251(4) 0.6008(5) 0.085(4) Uani 1 1 d . .
H25 H 0.8200 1.3040 0.5641 0.102 Uiso 1 1 calc R U
C26 C 0.9061(8) 1.212(3) 0.6355(5) 0.074(3) Uani 1 1 d . .
H26 H 0.9768 1.2392 0.6222 0.088 Uiso 1 1 calc R U

loop_
_atom_site_aniso_label
_atom_site_aniso_U_11
_atom_site_aniso_U_22
_atom_site_aniso_U_33
_atom_site_aniso_U_23
_atom_site_aniso_U_13
_atom_site_aniso_U_12
Cl13 0.0717(18) 0.128(2) 0.0742(18) 0.0069(16) 0.0134(13) 0.0073(16)
O1 0.045(4) 0.128(6) 0.075(5) -0.013(5) 0.006(3) 0.026(4)
C1 0.035(5) 0.098(8) 0.073(8) 0.009(6) 0.005(5) 0.001(5)
N1 0.026(4) 0.116(7) 0.058(5) 0.000(5) 0.002(3) 0.006(4)
O2 0.028(3) 0.129(7) 0.058(4) 0.000(4) 0.005(3) 0.012(3)
C11 0.042(5) 0.078(7) 0.072(7) 0.006(6) 0.004(5) 0.005(5)
C12 0.039(4) 0.089(7) 0.055(6) -0.004(5) 0.006(4) 0.006(5)
C13 0.048(6) 0.077(7) 0.081(8) 0.002(6) 0.015(5) 0.010(5)
C14 0.050(6) 0.088(8) 0.082(8) -0.006(6) -0.014(6) 0.012(6)
C15 0.042(6) 0.097(9) 0.097(10) -0.002(7) -0.001(6) -0.002(5)
C16 0.036(5) 0.082(7) 0.093(9) 0.004(6) 0.004(5) 0.006(5)
C21 0.034(5) 0.089(8) 0.067(7) 0.003(6) 0.003(4) -0.001(5)
C22 0.033(5) 0.118(9) 0.069(7) 0.002(6) 0.007(5) -0.003(5)
N23 0.033(4) 0.128(8) 0.075(7) 0.002(6) 0.003(4) -0.003(4)
C24 0.036(6) 0.123(10) 0.080(8) 0.011(7) -0.005(5) 0.007(6)
C25 0.062(7) 0.125(11) 0.068(8) 0.013(7) -0.001(6) -0.010(7)
C26 0.039(6) 0.104(9) 0.078(8) 0.004(7) 0.007(5) -0.002(5)

loop_
_atom_type_symbol
_atom_type_description
_atom_type_scat_dispersion_real
_atom_type_scat_dispersion_imag
_atom_type_scat_source
C C 0.0033 0.0016 'International Tables Vol C Tables 4.2.6.8 and 6.1.1.4'
H H 0.0000 0.0000 'International Tables Vol C Tables 4.2.6.8 and 6.1.1.4'
N N 0.0061 0.0033 'International Tables Vol C Tables 4.2.6.8 and 6.1.1.4'
O O 0.0106 0.0060 'International Tables Vol C Tables 4.2.6.8 and 6.1.1.4'
Cl Cl 0.1484 0.1585 'International Tables Vol C Tables 4.2.6.8 and 6.1.1.4'

loop_
_geom_angle_atom_site_label_1
_geom_angle_atom_site_label_2
_geom_angle_atom_site_label_3
_geom_angle
O1 C1 N1 128.3(9)
O1 C1 O2 122.8(10)
N1 C1 O2 108.9(8)
C1 N1 C21 124.3(8)
C1 N1 H1 117.9
C21 N1 H1 117.9
C11 O2 C1 118.8(8)
C12 C11 O2 122.5(9)
C12 C11 C16 120.6(10)
O2 C11 C16 116.6(9)
C13 C12 C11 119.7(10)
C13 C12 H12 120.1
C11 C12 H12 120.1
C12 C13 C14 120.4(10)
C12 C13 Cl13 121.0(9)
C14 C13 Cl13 118.6(9)
C15 C14 C13 117.7(10)
C15 C14 H14 121.2
C13 C14 H14 121.2
C16 C15 C14 123.3(10)
C16 C15 H15 118.4
C14 C15 H15 118.4
C15 C16 C11 118.4(10)
C15 C16 H16 120.8
C11 C16 H16 120.8
C26 C21 C22 117.7(9)
C26 C21 N1 121.0(8)
C22 C21 N1 121.2(9)
N23 C22 C21 123.0(10)
N23 C22 H22 118.5
C21 C22 H22 118.5
C24 N23 C22 118.0(8)
N23 C24 C25 122.7(10)
N23 C24 H24 118.7
C25 C24 H24 118.7
C26 C25 C24 118.4(10)
C26 C25 H25 120.8
C24 C25 H25 120.8
C21 C26 C25 120.3(9)
C21 C26 H26 119.9
C25 C26 H26 119.9

loop_
_geom_bond_atom_site_label_1
_geom_bond_atom_site_label_2
_geom_bond_distance
Cl13 C13 1.730(11)
O1 C1 1.195(12)
C1 N1 1.318(13)
C1 O2 1.392(11)
N1 C21 1.408(12)
N1 H1 0.8600
O2 C11 1.385(13)
C11 C12 1.368(15)
C11 C16 1.402(13)
C12 C13 1.354(15)
C12 H12 0.9300
C13 C14 1.422(15)
C14 C15 1.352(15)
C14 H14 0.9300
C15 C16 1.342(15)
C15 H15 0.9300
C16 H16 0.9300
C21 C26 1.342(14)
C21 C22 1.394(13)
C22 N23 1.338(13)
C22 H22 0.9300
N23 C24 1.307(14)
C24 C25 1.388(15)
C24 H24 0.9300
C25 C26 1.372(14)
C25 H25 0.9300
C26 H26 0.9300

loop_
_geom_hbond_atom_site_label_D
_geom_hbond_atom_site_label_H
_geom_hbond_atom_site_label_A
_geom_hbond_distance_DH
_geom_hbond_distance_HA
_geom_hbond_distance_DA
_geom_hbond_angle_DHA
_geom_hbond_site_symmetry_A
_geom_hbond_publ_flag
N1 H1 N23 0.86 2.10 2.948(11) 167 2_575 yes
C16 H16 O1 0.93 2.35 3.223(12) 155 2_585 yes
C22 H22 O1 0.93 2.45 2.913(14) 111 . yes

loop_
_geom_torsion_atom_site_label_1
_geom_torsion_atom_site_label_2
_geom_torsion_atom_site_label_3
_geom_torsion_atom_site_label_4
_geom_torsion
O1 C1 N1 C21 -3(2)
O2 C1 N1 C21 178.6(9)
O1 C1 O2 C11 -0.3(17)
N1 C1 O2 C11 178.3(9)
C1 O2 C11 C12 53.8(15)
C1 O2 C11 C16 -132.9(10)
O2 C11 C12 C13 174.6(10)
C16 C11 C12 C13 1.5(15)
C11 C12 C13 C14 -0.5(15)
C11 C12 C13 Cl13 179.7(8)
C12 C13 C14 C15 -0.6(16)
Cl13 C13 C14 C15 179.2(9)
C13 C14 C15 C16 0.7(18)
C14 C15 C16 C11 0.2(17)
C12 C11 C16 C15 -1.4(15)
O2 C11 C16 C15 -174.9(10)
C1 N1 C21 C26 145.6(11)
C1 N1 C21 C22 -36.0(18)
C26 C21 C22 N23 0(2)
N1 C21 C22 N23 -178.4(11)
C21 C22 N23 C24 0(2)
C22 N23 C24 C25 0(2)
N23 C24 C25 C26 0(2)
C22 C21 C26 C25 0.0(19)
N1 C21 C26 C25 178.5(12)
C24 C25 C26 C21 0(2)
